data_7018561
loop_
_publ_author_name
'Burrows, Andrew D.'
'Mahon, Mary F.'
'Renouf, Catherine L.'
'Richardson, Christopher'
'Warren, Anna J.'
'Warren, John E.'

_publ_section_title
;
 Dipyridyl \b-diketonate complexes and their use as metalloligands in the
 formation of mixed-metal coordination networks.
;
_journal_issue 14
_journal_name_full 'Dalton transactions (Cambridge, England : 2003)'
_journal_page_first 4153
_journal_page_last 4163
_journal_paper_doi 10.1039/c2dt12115h
_journal_volume 41
_journal_year 2012
_chemical_formula_sum 'C39 H33 La N6 O9'
_chemical_formula_weight 868.62
_chemical_name_systematic
;
?
;
_space_group_IT_number 29
_symmetry_cell_setting orthorhombic
_symmetry_space_group_name_Hall 'P -2ac 2a'
_symmetry_space_group_name_H-M 'P 21 c a'
_atom_sites_solution_hydrogens geom
_atom_sites_solution_primary direct
_atom_sites_solution_secondary difmap
_audit_creation_method SHELXL-97
_cell_angle_alpha 90.00
_cell_angle_beta 90.00
_cell_angle_gamma 90.00
_cell_formula_units_Z 4
_cell_length_a 9.7470(2)
_cell_length_b 12.7120(2)
_cell_length_c 31.1260(5)
_cell_measurement_reflns_used 57513
_cell_measurement_temperature 150(2)
_cell_measurement_theta_max 25.028
_cell_measurement_theta_min 2.910
_cell_volume 3856.63(12)
_computing_cell_refinement 'HKL Scalepack (Otwinowski & Minor 1997)'
_computing_data_collection 'Collect (Bruker AXS BV, 1997-2004)'
_computing_data_reduction 'Denzo & Scalepack (Otwinowski & Minor, 1997)'
_computing_molecular_graphics 'ORTEX (P.McArdle, 1995)'
_computing_publication_material 'SHELXL-97/2 (Sheldrick,1997)'
_computing_structure_refinement 'SHELXL-97 (Sheldrick, 1997)'
_computing_structure_solution 'SHELXS-97 (Sheldrick, 1990)'
_diffrn_ambient_temperature 150(2)
_diffrn_measured_fraction_theta_full 0.992
_diffrn_measured_fraction_theta_max 0.992
_diffrn_measurement_device_type '95mm CCD camera on \k-goniostat'
_diffrn_measurement_method CCD
_diffrn_radiation_monochromator graphite
_diffrn_radiation_source 'fine-focus sealed tube'
_diffrn_radiation_type MoK\a
_diffrn_radiation_wavelength 0.71073
_diffrn_reflns_av_R_equivalents 0.1384
_diffrn_reflns_av_sigmaI/netI 0.1049
_diffrn_reflns_limit_h_max 11
_diffrn_reflns_limit_h_min -11
_diffrn_reflns_limit_k_max 15
_diffrn_reflns_limit_k_min -15
_diffrn_reflns_limit_l_max 33
_diffrn_reflns_limit_l_min -37
_diffrn_reflns_number 34837
_diffrn_reflns_theta_full 25.02
_diffrn_reflns_theta_max 25.02
_diffrn_reflns_theta_min 3.64
_exptl_absorpt_coefficient_mu 1.170
_exptl_absorpt_correction_T_max 0.89
_exptl_absorpt_correction_T_min 0.74
_exptl_absorpt_correction_type multi-scan
_exptl_absorpt_process_details
;
multi-scan from symmetry-related measurements
Sortav (Blessing 1995)
;
_exptl_crystal_colour straw
_exptl_crystal_density_diffrn 1.496
_exptl_crystal_density_method 'not measured'
_exptl_crystal_description Irregular
_exptl_crystal_F_000 1752
_exptl_crystal_size_max 0.15
_exptl_crystal_size_mid 0.15
_exptl_crystal_size_min 0.10
_refine_diff_density_max 0.767
_refine_diff_density_min -0.671
_refine_diff_density_rms 0.118
_refine_ls_abs_structure_details 'Flack H D (1983), Acta Cryst. A39, 876-881'
_refine_ls_abs_structure_Flack -0.04(2)
_refine_ls_extinction_method none
_refine_ls_goodness_of_fit_ref 1.035
_refine_ls_hydrogen_treatment constr
_refine_ls_matrix_type full
_refine_ls_number_parameters 496
_refine_ls_number_reflns 6696
_refine_ls_number_restraints 13
_refine_ls_restrained_S_all 1.034
_refine_ls_R_factor_all 0.0962
_refine_ls_R_factor_gt 0.0485
_refine_ls_shift/su_max 0.000
_refine_ls_shift/su_mean 0.000
_refine_ls_structure_factor_coef Fsqd
_refine_ls_weighting_details 'calc w=1/[\s^2^(Fo^2^)+(0.0335P)^2^+3.5057P] where P=(Fo^2^+2Fc^2^)/3'
_refine_ls_weighting_scheme calc
_refine_ls_wR_factor_gt 0.0848
_refine_ls_wR_factor_ref 0.0998
_reflns_number_gt 4569
_reflns_number_total 6696
_reflns_threshold_expression >2sigma(I)
_cod_data_source_file c2dt12115h.txt
_cod_data_source_block compound8_h08adb09
_cod_depositor_comments
;
The following automatic conversions were performed:

'_symmetry_cell_setting' value 'Orthorhombic' changed to
'orthorhombic' according to
/home/saulius/struct/CIF-dictionaries/cif_core.dic dictionary named
'cif_core.dic' version 2.4.1 from
2010-06-29.

'_exptl_absorpt_correction_type' value 'Multi-Scan'
changed to 'multi-scan' according to
/home/saulius/struct/CIF-dictionaries/cif_core.dic dictionary named
'cif_core.dic' version 2.4.1 from 2010-06-29.

Automatic conversion script
Id: cif_fix_values 1715 2011-07-08 13:25:40Z adriana 
;
_cod_original_sg_symbol_H-M P21ca
_cod_database_code 7018561

loop_
_symmetry_equiv_pos_as_xyz
'x, y, z'
'x+1/2, -y, -z'
'x+1/2, y, -z+1/2'
'x, -y, z+1/2'

loop_
_atom_site_label
_atom_site_type_symbol
_atom_site_fract_x
_atom_site_fract_y
_atom_site_fract_z
_atom_site_U_iso_or_equiv
_atom_site_adp_type
_atom_site_occupancy
_atom_site_symmetry_multiplicity
_atom_site_calc_flag
_atom_site_refinement_flags
La1 La 0.13720(7) 0.37616(3) 0.123601(10) 0.01997(11) Uani 1 1 d .
O1 O 0.0362(5) 0.4735(4) 0.06144(15) 0.0282(13) Uani 1 1 d .
O2 O -0.0017(5) 0.2594(4) 0.07706(16) 0.0277(13) Uani 1 1 d .
O3 O 0.1085(5) 0.4650(4) 0.19443(15) 0.0351(16) Uani 1 1 d .
O4 O 0.0300(5) 0.2602(4) 0.17733(16) 0.0288(12) Uani 1 1 d .
O5 O 0.3824(6) 0.3960(5) 0.14300(19) 0.0286(15) Uani 1 1 d .
O6 O 0.2647(5) 0.2039(4) 0.12674(16) 0.0271(12) Uani 1 1 d .
O7 O 0.2200(6) 0.5737(4) 0.12065(17) 0.0340(13) Uani 1 1 d .
O8 O 0.0852(6) 0.7591(5) 0.1055(2) 0.068(2) Uani 1 1 d .
O9 O -0.1411(11) 0.8634(7) 0.1328(3) 0.070(3) Uani 1 1 d .
N1 N -0.2118(7) 0.6396(5) -0.05023(19) 0.0296(16) Uani 1 1 d .
N2 N -0.2152(9) -0.0081(6) 0.0596(3) 0.055(2) Uani 1 1 d .
N3 N -0.1366(8) 0.6513(6) 0.3023(2) 0.0370(19) Uani 1 1 d .
N4 N -0.1893(9) 0.0008(6) 0.2056(3) 0.050(2) Uani 1 1 d .
N5 N 0.3073(9) -0.1059(7) 0.1005(3) 0.064(2) Uani 1 1 d .
N6 N 0.8635(7) 0.4412(6) 0.1352(2) 0.0294(19) Uani 1 1 d .
C1 C -0.0513(11) 0.4590(9) 0.0340(3) 0.034(3) Uani 1 1 d .
C2 C -0.1152(9) 0.3611(7) 0.0242(2) 0.032(2) Uani 1 1 d .
H2 H -0.1783 0.3583 0.0009 0.038 Uiso 1 1 calc R
C3 C -0.0890(9) 0.2687(7) 0.0474(3) 0.030(2) Uani 1 1 d .
C4 C -0.1730(8) 0.1711(7) 0.0378(2) 0.033(2) Uani 1 1 d .
C5 C -0.2761(10) 0.1628(8) 0.0082(3) 0.051(3) Uani 1 1 d .
H5 H -0.2995 0.2213 -0.0093 0.061 Uiso 1 1 calc R
C6 C -0.3460(15) 0.0691(8) 0.0040(3) 0.062(3) Uani 1 1 d .
H6 H -0.4155 0.0618 -0.0171 0.075 Uiso 1 1 calc R
C7 C -0.3154(10) -0.0115(8) 0.0300(3) 0.053(3) Uani 1 1 d .
H7 H -0.3673 -0.0745 0.0273 0.063 Uiso 1 1 calc R
C8 C -0.1467(9) 0.0850(7) 0.0625(3) 0.044(2) Uani 1 1 d .
H8 H -0.0755 0.0903 0.0833 0.052 Uiso 1 1 calc R
C9 C -0.1014(8) 0.5528(7) 0.0095(2) 0.027(2) Uani 1 1 d .
C10 C -0.1633(9) 0.5518(9) -0.0302(3) 0.024(3) Uani 1 1 d .
H10 H -0.1727 0.4862 -0.0445 0.028 Uiso 1 1 calc R
C11 C -0.1992(9) 0.7306(8) -0.0298(3) 0.035(2) Uani 1 1 d .
H11 H -0.2353 0.7921 -0.0429 0.041 Uiso 1 1 calc R
C12 C -0.1346(9) 0.7401(8) 0.0105(3) 0.042(2) Uani 1 1 d .
H12 H -0.1259 0.8067 0.0241 0.050 Uiso 1 1 calc R
C13 C -0.0853(9) 0.6522(7) 0.0294(3) 0.036(2) Uani 1 1 d .
H13 H -0.0395 0.6570 0.0563 0.043 Uiso 1 1 calc R
C14 C 0.0172(9) 0.4585(7) 0.2231(2) 0.034(2) Uani 1 1 d .
C15 C -0.0512(8) 0.3669(7) 0.2339(3) 0.037(2) Uani 1 1 d .
H15 H -0.1109 0.3691 0.2580 0.044 Uiso 1 1 calc R
C16 C -0.0392(8) 0.2727(7) 0.2123(2) 0.027(2) Uani 1 1 d .
C17 C -0.1190(10) 0.1782(7) 0.2258(3) 0.031(2) Uani 1 1 d .
C18 C -0.1906(10) 0.1686(8) 0.2636(3) 0.042(3) Uani 1 1 d .
H18 H -0.1926 0.2250 0.2836 0.050 Uiso 1 1 calc R
C19 C -0.2597(10) 0.0764(8) 0.2722(3) 0.044(3) Uani 1 1 d .
H19 H -0.3092 0.0687 0.2983 0.053 Uiso 1 1 calc R
C20 C -0.2568(11) -0.0047(9) 0.2428(4) 0.057(3) Uani 1 1 d .
H20 H -0.3052 -0.0675 0.2494 0.069 Uiso 1 1 calc R
C21 C -0.1231(10) 0.0892(7) 0.1984(3) 0.040(2) Uani 1 1 d .
H21 H -0.0732 0.0939 0.1723 0.048 Uiso 1 1 calc R
C22 C -0.0203(9) 0.5598(7) 0.2451(3) 0.035(2) Uani 1 1 d .
C23 C -0.0959(10) 0.5654(8) 0.2818(3) 0.040(2) Uani 1 1 d .
H23 H -0.1225 0.5002 0.2942 0.048 Uiso 1 1 calc R
C24 C -0.1029(11) 0.7401(9) 0.2839(3) 0.048(3) Uani 1 1 d .
H24 H -0.1265 0.8037 0.2981 0.058 Uiso 1 1 calc R
C25 C -0.0348(11) 0.7467(9) 0.2450(3) 0.056(3) Uani 1 1 d .
H25 H -0.0200 0.8129 0.2316 0.068 Uiso 1 1 calc R
C26 C 0.0115(10) 0.6540(8) 0.2260(3) 0.048(3) Uani 1 1 d .
H26 H 0.0641 0.6559 0.2003 0.058 Uiso 1 1 calc R
C27 C 0.4972(10) 0.3474(9) 0.1347(4) 0.029(3) Uani 1 1 d .
C28 C 0.5030(7) 0.2397(7) 0.1270(3) 0.0313(19) Uani 1 1 d .
H28 H 0.5905 0.2085 0.1228 0.038 Uiso 1 1 calc R
C29 C 0.3884(8) 0.1755(7) 0.1252(3) 0.0300(18) Uani 1 1 d .
C30 C 0.4072(8) 0.0590(7) 0.1217(3) 0.039(2) Uani 1 1 d .
C31 C 0.3031(12) -0.0020(8) 0.1061(3) 0.056(3) Uani 1 1 d .
H31 H 0.2202 0.0328 0.0986 0.067 Uiso 1 1 calc R
C32 C 0.4203(15) -0.1552(11) 0.1117(4) 0.064(4) Uani 1 1 d .
H32 H 0.4248 -0.2292 0.1077 0.076 Uiso 1 1 calc R
C33 C 0.5319(13) -0.1047(9) 0.1289(5) 0.091(5) Uani 1 1 d .
H33 H 0.6110 -0.1429 0.1376 0.109 Uiso 1 1 calc R
C34 C 0.5256(10) 0.0041(9) 0.1333(4) 0.071(4) Uani 1 1 d .
H34 H 0.6025 0.0413 0.1442 0.086 Uiso 1 1 calc R
C35 C 0.6186(11) 0.4168(6) 0.1341(2) 0.028(2) Uani 1 1 d .
C36 C 0.7516(12) 0.3803(8) 0.1355(3) 0.027(3) Uani 1 1 d .
H36 H 0.7648 0.3063 0.1368 0.032 Uiso 1 1 calc R
C37 C 0.8435(8) 0.5434(8) 0.1338(3) 0.0376(17) Uani 1 1 d U
H37 H 0.9217 0.5881 0.1343 0.045 Uiso 1 1 calc R
C38 C 0.7161(8) 0.5895(7) 0.1315(3) 0.0396(15) Uani 1 1 d U
H38 H 0.7064 0.6638 0.1304 0.047 Uiso 1 1 calc R
C39 C 0.6035(7) 0.5248(7) 0.1308(3) 0.0382(18) Uani 1 1 d U
H39 H 0.5144 0.5544 0.1281 0.046 Uiso 1 1 calc R

loop_
_atom_site_aniso_label
_atom_site_aniso_U_11
_atom_site_aniso_U_22
_atom_site_aniso_U_33
_atom_site_aniso_U_23
_atom_site_aniso_U_13
_atom_site_aniso_U_12
La1 0.01540(16) 0.02604(19) 0.01847(16) 0.00132(19) 0.0001(4) 0.0004(4)
O1 0.022(3) 0.040(4) 0.023(3) 0.001(3) -0.011(2) -0.004(3)
O2 0.025(3) 0.031(3) 0.027(3) 0.004(3) -0.010(2) 0.000(3)
O3 0.030(4) 0.047(3) 0.028(3) -0.006(2) 0.014(3) -0.016(3)
O4 0.028(3) 0.027(3) 0.032(3) 0.003(3) 0.008(2) 0.004(3)
O5 0.018(3) 0.033(4) 0.035(3) -0.007(3) -0.003(3) -0.001(3)
O6 0.019(3) 0.033(3) 0.029(3) 0.006(3) 0.002(2) 0.003(2)
O7 0.042(3) 0.027(3) 0.032(3) 0.005(3) -0.005(3) -0.003(3)
O8 0.050(4) 0.046(4) 0.109(5) -0.009(4) -0.042(4) 0.003(3)
O9 0.081(7) 0.057(6) 0.072(5) 0.001(5) -0.007(5) 0.003(5)
N1 0.035(4) 0.029(5) 0.025(4) 0.004(3) -0.005(3) 0.005(3)
N2 0.052(6) 0.035(6) 0.078(6) 0.001(4) -0.013(5) -0.003(4)
N3 0.046(5) 0.031(5) 0.034(4) -0.003(4) 0.012(4) 0.001(4)
N4 0.067(6) 0.029(6) 0.054(5) 0.004(4) -0.003(5) -0.018(4)
N5 0.067(6) 0.039(6) 0.086(7) -0.004(5) -0.004(5) 0.000(5)
N6 0.013(4) 0.037(5) 0.038(4) 0.008(4) -0.002(3) 0.000(4)
C1 0.032(6) 0.042(8) 0.029(7) 0.002(5) -0.008(5) 0.006(6)
C2 0.038(5) 0.033(6) 0.026(4) 0.006(4) -0.012(4) -0.003(4)
C3 0.035(5) 0.023(5) 0.033(5) -0.002(4) 0.008(4) -0.009(4)
C4 0.039(5) 0.034(5) 0.026(4) -0.001(4) -0.004(4) -0.001(4)
C5 0.053(6) 0.045(6) 0.054(6) 0.001(5) -0.031(5) -0.007(5)
C6 0.059(8) 0.055(6) 0.072(6) 0.000(5) -0.033(7) -0.024(8)
C7 0.039(6) 0.044(7) 0.075(7) -0.010(5) -0.011(5) -0.008(4)
C8 0.041(5) 0.028(6) 0.062(6) -0.005(5) -0.014(5) -0.001(4)
C9 0.029(5) 0.030(6) 0.023(4) 0.000(4) -0.010(4) -0.006(4)
C10 0.024(6) 0.026(6) 0.021(6) -0.008(5) -0.003(4) -0.003(5)
C11 0.034(5) 0.033(6) 0.037(5) 0.001(5) -0.013(4) 0.005(5)
C12 0.049(5) 0.040(6) 0.037(5) -0.013(5) -0.022(4) 0.013(5)
C13 0.044(5) 0.033(6) 0.031(5) 0.000(4) -0.008(4) 0.013(4)
C14 0.040(5) 0.038(6) 0.024(4) 0.004(4) 0.007(4) -0.001(5)
C15 0.037(5) 0.045(6) 0.030(5) -0.011(5) 0.011(4) -0.006(5)
C16 0.029(5) 0.030(6) 0.023(4) -0.001(4) -0.001(4) 0.001(4)
C17 0.027(5) 0.028(6) 0.039(5) -0.002(4) 0.002(4) -0.004(5)
C18 0.041(6) 0.044(7) 0.041(6) 0.002(5) 0.020(5) 0.005(5)
C19 0.039(6) 0.043(6) 0.052(6) 0.006(5) 0.008(5) -0.011(5)
C20 0.050(7) 0.053(8) 0.068(8) 0.019(6) -0.005(6) -0.020(5)
C21 0.048(6) 0.039(7) 0.033(5) 0.009(4) 0.003(4) -0.007(5)
C22 0.036(5) 0.026(6) 0.043(5) 0.002(4) 0.010(4) -0.016(4)
C23 0.053(7) 0.032(6) 0.034(5) 0.005(4) 0.012(5) 0.008(5)
C24 0.065(7) 0.042(7) 0.038(5) -0.006(5) 0.013(5) 0.008(6)
C25 0.074(7) 0.039(6) 0.056(7) 0.001(6) 0.010(6) -0.002(6)
C26 0.053(7) 0.047(8) 0.046(6) -0.009(5) 0.010(5) 0.001(5)
C27 0.006(4) 0.041(7) 0.040(6) -0.002(5) 0.000(4) 0.006(5)
C28 0.007(4) 0.031(5) 0.055(5) -0.006(5) -0.003(4) 0.001(3)
C29 0.026(5) 0.038(5) 0.026(4) 0.002(4) -0.005(4) 0.010(4)
C30 0.031(5) 0.030(5) 0.056(6) 0.001(5) 0.004(5) -0.002(4)
C31 0.054(7) 0.037(7) 0.078(8) -0.002(5) -0.006(6) 0.007(5)
C32 0.061(9) 0.037(7) 0.093(10) -0.004(7) 0.015(8) 0.003(7)
C33 0.049(7) 0.038(8) 0.185(15) 0.021(9) 0.020(9) 0.011(6)
C34 0.030(6) 0.051(7) 0.133(11) 0.010(7) -0.007(7) 0.008(5)
C35 0.010(6) 0.032(4) 0.041(4) 0.002(3) -0.001(4) 0.000(4)
C36 0.037(7) 0.031(6) 0.014(5) 0.002(4) 0.005(4) -0.006(5)
C37 0.024(4) 0.034(4) 0.055(4) 0.003(3) 0.005(3) 0.000(3)
C38 0.025(3) 0.036(4) 0.057(3) 0.001(3) 0.005(3) 0.002(3)
C39 0.020(4) 0.037(4) 0.057(4) 0.000(3) 0.005(3) 0.007(3)

loop_
_atom_type_symbol
_atom_type_description
_atom_type_scat_dispersion_real
_atom_type_scat_dispersion_imag
_atom_type_scat_source
C C 0.0033 0.0016 'International Tables Vol C Tables 4.2.6.8 and 6.1.1.4'
H H 0.0000 0.0000 'International Tables Vol C Tables 4.2.6.8 and 6.1.1.4'
O O 0.0106 0.0060 'International Tables Vol C Tables 4.2.6.8 and 6.1.1.4'
N N 0.0061 0.0033 'International Tables Vol C Tables 4.2.6.8 and 6.1.1.4'
La La -0.2871 2.4523 'International Tables Vol C Tables 4.2.6.8 and 6.1.1.4'

loop_
_geom_angle_atom_site_label_1
_geom_angle_atom_site_label_2
_geom_angle_atom_site_label_3
_geom_angle
_geom_angle_site_symmetry_1
_geom_angle_site_symmetry_3
O4 La1 O2 78.84(17) . .
O4 La1 O5 107.74(18) . .
O2 La1 O5 136.95(18) . .
O4 La1 O3 67.86(18) . .
O2 La1 O3 136.68(17) . .
O5 La1 O3 81.17(18) . .
O4 La1 O1 130.95(17) . .
O2 La1 O1 68.19(17) . .
O5 La1 O1 121.21(19) . .
O3 La1 O1 114.60(18) . .
O4 La1 O6 70.26(16) . .
O2 La1 O6 76.78(17) . .
O5 La1 O6 66.64(17) . .
O3 La1 O6 114.51(17) . .
O1 La1 O6 130.89(16) . .
O4 La1 O7 136.32(17) . .
O2 La1 O7 135.81(17) . .
O5 La1 O7 67.46(18) . .
O3 La1 O7 68.53(17) . .
O1 La1 O7 67.81(17) . .
O6 La1 O7 132.66(17) . .
O4 La1 N1 139.00(19) . 2_565
O2 La1 N1 76.18(18) . 2_565
O5 La1 N1 71.98(19) . 2_565
O3 La1 N1 146.63(18) . 2_565
O1 La1 N1 66.43(18) . 2_565
O6 La1 N1 72.68(18) . 2_565
O7 La1 N1 82.84(19) . 2_565
O4 La1 N6 71.73(19) . 1_455
O2 La1 N6 74.5(2) . 1_455
O5 La1 N6 148.48(18) . 1_455
O3 La1 N6 69.3(2) . 1_455
O1 La1 N6 65.23(18) . 1_455
O6 La1 N6 135.82(19) . 1_455
O7 La1 N6 90.9(2) . 1_455
N1 La1 N6 129.9(2) 2_565 1_455
C1 O1 La1 137.9(7) . .
C3 O2 La1 137.8(5) . .
C14 O3 La1 132.4(5) . .
C16 O4 La1 136.1(5) . .
C27 O5 La1 137.0(6) . .
C29 O6 La1 136.0(5) . .
C11 N1 C10 117.6(7) . .
C11 N1 La1 121.1(5) . 2_465
C10 N1 La1 120.7(6) . 2_465
C7 N2 C8 115.4(8) . .
C24 N3 C23 115.1(8) . .
C21 N4 C20 115.8(8) . .
C32 N5 C31 117.6(11) . .
C37 N6 C36 116.8(8) . .
C37 N6 La1 115.2(5) . 1_655
C36 N6 La1 127.1(6) . 1_655
O1 C1 C2 125.9(10) . .
O1 C1 C9 117.6(10) . .
C2 C1 C9 116.4(8) . .
C3 C2 C1 122.8(8) . .
C3 C2 H2 118.6 . .
C1 C2 H2 118.6 . .
O2 C3 C2 125.4(8) . .
O2 C3 C4 115.6(7) . .
C2 C3 C4 119.0(8) . .
C8 C4 C5 117.2(8) . .
C8 C4 C3 116.4(7) . .
C5 C4 C3 126.4(8) . .
C4 C5 C6 119.6(9) . .
C4 C5 H5 120.2 . .
C6 C5 H5 120.2 . .
C7 C6 C5 119.6(10) . .
C7 C6 H6 120.2 . .
C5 C6 H6 120.2 . .
C6 C7 N2 123.5(9) . .
C6 C7 H7 118.3 . .
N2 C7 H7 118.3 . .
N2 C8 C4 124.7(8) . .
N2 C8 H8 117.7 . .
C4 C8 H8 117.7 . .
C10 C9 C13 116.8(8) . .
C10 C9 C1 126.4(9) . .
C13 C9 C1 116.8(7) . .
N1 C10 C9 123.7(9) . .
N1 C10 H10 118.1 . .
C9 C10 H10 118.1 . .
N1 C11 C12 122.9(8) . .
N1 C11 H11 118.5 . .
C12 C11 H11 118.5 . .
C13 C12 C11 118.4(9) . .
C13 C12 H12 120.8 . .
C11 C12 H12 120.8 . .
C12 C13 C9 120.5(8) . .
C12 C13 H13 119.8 . .
C9 C13 H13 119.8 . .
O3 C14 C15 124.5(8) . .
O3 C14 C22 115.9(8) . .
C15 C14 C22 119.6(7) . .
C16 C15 C14 124.9(8) . .
C16 C15 H15 117.6 . .
C14 C15 H15 117.6 . .
O4 C16 C15 124.3(8) . .
O4 C16 C17 114.2(7) . .
C15 C16 C17 121.2(8) . .
C18 C17 C21 115.5(9) . .
C18 C17 C16 125.3(9) . .
C21 C17 C16 119.2(8) . .
C17 C18 C19 119.3(10) . .
C17 C18 H18 120.3 . .
C19 C18 H18 120.3 . .
C18 C19 C20 119.8(9) . .
C18 C19 H19 120.1 . .
C20 C19 H19 120.1 . .
N4 C20 C19 123.2(9) . .
N4 C20 H20 118.4 . .
C19 C20 H20 118.4 . .
N4 C21 C17 126.4(8) . .
N4 C21 H21 116.8 . .
C17 C21 H21 116.8 . .
C23 C22 C26 116.2(9) . .
C23 C22 C14 123.9(8) . .
C26 C22 C14 119.7(8) . .
N3 C23 C22 127.5(9) . .
N3 C23 H23 116.2 . .
C22 C23 H23 116.2 . .
N3 C24 C25 123.9(10) . .
N3 C24 H24 118.1 . .
C25 C24 H24 118.1 . .
C24 C25 C26 118.4(10) . .
C24 C25 H25 120.8 . .
C26 C25 H25 120.8 . .
C22 C26 C25 118.6(9) . .
C22 C26 H26 120.7 . .
C25 C26 H26 120.7 . .
O5 C27 C28 122.4(9) . .
O5 C27 C35 114.1(9) . .
C28 C27 C35 123.6(9) . .
C29 C28 C27 123.7(7) . .
C29 C28 H28 118.2 . .
C27 C28 H28 118.2 . .
O6 C29 C28 127.0(7) . .
O6 C29 C30 113.8(7) . .
C28 C29 C30 119.2(7) . .
C31 C30 C34 114.9(9) . .
C31 C30 C29 119.8(8) . .
C34 C30 C29 125.3(9) . .
N5 C31 C30 125.9(10) . .
N5 C31 H31 117.0 . .
C30 C31 H31 117.0 . .
N5 C32 C33 123.0(12) . .
N5 C32 H32 118.5 . .
C33 C32 H32 118.5 . .
C32 C33 C34 117.9(12) . .
C32 C33 H33 121.0 . .
C34 C33 H33 121.0 . .
C33 C34 C30 120.6(11) . .
C33 C34 H34 119.7 . .
C30 C34 H34 119.7 . .
C36 C35 C39 115.8(9) . .
C36 C35 C27 123.6(8) . .
C39 C35 C27 120.5(9) . .
N6 C36 C35 125.0(9) . .
N6 C36 H36 117.5 . .
C35 C36 H36 117.5 . .
N6 C37 C38 123.8(8) . .
N6 C37 H37 118.1 . .
C38 C37 H37 118.1 . .
C39 C38 C37 118.0(8) . .
C39 C38 H38 121.0 . .
C37 C38 H38 121.0 . .
C38 C39 C35 120.6(8) . .
C38 C39 H39 119.7 . .
C35 C39 H39 119.7 . .

loop_
_geom_bond_atom_site_label_1
_geom_bond_atom_site_label_2
_geom_bond_distance
_geom_bond_site_symmetry_2
La1 O4 2.462(5) .
La1 O2 2.477(5) .
La1 O5 2.478(6) .
La1 O3 2.493(5) .
La1 O1 2.499(5) .
La1 O6 2.520(5) .
La1 O7 2.640(5) .
La1 N1 2.725(6) 2_565
La1 N6 2.816(7) 1_455
O1 C1 1.222(11) .
O2 C3 1.262(10) .
O3 C14 1.264(9) .
O4 C16 1.291(9) .
O5 C27 1.304(12) .
O6 C29 1.260(9) .
N1 C11 1.326(11) .
N1 C10 1.361(12) .
N1 La1 2.725(6) 2_465
N2 C7 1.344(12) .
N2 C8 1.362(11) .
N3 C24 1.307(12) .
N3 C23 1.326(11) .
N4 C21 1.316(11) .
N4 C20 1.333(13) .
N5 C32 1.314(16) .
N5 C31 1.333(12) .
N6 C37 1.315(12) .
N6 C36 1.337(13) .
N6 La1 2.816(7) 1_655
C1 C2 1.425(14) .
C1 C9 1.497(14) .
C2 C3 1.402(12) .
C2 H2 0.9500 .
C3 C4 1.516(11) .
C4 C8 1.363(12) .
C4 C5 1.366(11) .
C5 C6 1.379(13) .
C5 H5 0.9500 .
C6 C7 1.338(13) .
C6 H6 0.9500 .
C7 H7 0.9500 .
C8 H8 0.9500 .
C9 C10 1.376(11) .
C9 C13 1.415(12) .
C10 H10 0.9500 .
C11 C12 1.409(11) .
C11 H11 0.9500 .
C12 C13 1.352(12) .
C12 H12 0.9500 .
C13 H13 0.9500 .
C14 C15 1.383(12) .
C14 C22 1.503(12) .
C15 C16 1.379(11) .
C15 H15 0.9500 .
C16 C17 1.492(12) .
C17 C18 1.374(11) .
C17 C21 1.417(12) .
C18 C19 1.378(13) .
C18 H18 0.9500 .
C19 C20 1.378(14) .
C19 H19 0.9500 .
C20 H20 0.9500 .
C21 H21 0.9500 .
C22 C23 1.362(12) .
C22 C26 1.372(12) .
C23 H23 0.9500 .
C24 C25 1.383(13) .
C24 H24 0.9500 .
C25 C26 1.395(14) .
C25 H25 0.9500 .
C26 H26 0.9500 .
C27 C28 1.390(13) .
C27 C35 1.476(15) .
C28 C29 1.385(11) .
C28 H28 0.9500 .
C29 C30 1.496(11) .
C30 C31 1.366(13) .
C30 C34 1.396(13) .
C31 H31 0.9500 .
C32 C33 1.372(19) .
C32 H32 0.9500 .
C33 C34 1.391(15) .
C33 H33 0.9500 .
C34 H34 0.9500 .
C35 C36 1.377(16) .
C35 C39 1.386(11) .
C36 H36 0.9500 .
C37 C38 1.375(11) .
C37 H37 0.9500 .
C38 C39 1.371(11) .
C38 H38 0.9500 .
C39 H39 0.9500 .
